data_7060885
loop_
_publ_author_name
'Shaikh, Sabiha A.'
'Bhat, Satish S.'
'Hegde, Pooja L.'
'Revankar, Vidyanand K.'
'Kate, Anup'
'Kirtani, Deepti'
'Kumbhar, Anupa A.'
'Kumbar, Vijay'
'Bhat, Kishore'

_publ_section_title
;
 Synthesis, structural characterization, protein binding, DNA cleavage and
 anticancer activity of fluorophore labelled copper(ii) complexes based on
 1,8-naphthalimide conjugates
;
_journal_issue 35
_journal_name_full 'New Journal of Chemistry'
_journal_page_first 16319
_journal_page_last 16332
_journal_paper_doi 10.1039/D1NJ02696H
_journal_volume 45
_journal_year 2021
_chemical_formula_moiety 'C29 H18 Cl2 Cu N4 O2'
_chemical_formula_sum 'C29 H18 Cl2 Cu N4 O2'
_chemical_formula_weight 588.91
_space_group_crystal_system monoclinic
_space_group_IT_number 14
_space_group_name_Hall '-P 2ybc'
_space_group_name_H-M_alt 'P 1 21/c 1'
_atom_sites_solution_hydrogens geom
_atom_sites_solution_primary iterative
_audit_creation_date 2021-05-14
_audit_creation_method
;
Olex2 1.2
(compiled 2018.05.29 svn.r3508 for OlexSys, GUI svn.r5506)
;
_audit_update_record
;
2021-07-28 deposited with the CCDC.	2021-07-30 downloaded from the CCDC.
;
_cell_angle_alpha 90
_cell_angle_beta 95.273(2)
_cell_angle_gamma 90
_cell_formula_units_Z 4
_cell_length_a 9.8396(3)
_cell_length_b 14.4614(5)
_cell_length_c 17.5182(5)
_cell_measurement_reflns_used 2293
_cell_measurement_temperature 296(2)
_cell_measurement_theta_max 21.4167
_cell_measurement_theta_min 2.5109
_cell_volume 2482.19(13)
_computing_cell_refinement 'SAINT V7.68A (Bruker AXS, 2009)'
_computing_data_collection 'Bruker Instrument Service v2010.7.0.0'
_computing_data_reduction 'SAINT V7.68A (Bruker AXS, 2009)'
_computing_molecular_graphics 'Olex2 (Dolomanov et al., 2009)'
_computing_publication_material 'Olex2 (Dolomanov et al., 2009)'
_computing_structure_refinement 'ShelXL (Sheldrick, 2015)'
_computing_structure_solution 'olex2.solve (Bourhis et al., 2015)'
_diffrn_ambient_temperature 296.15
_diffrn_measured_fraction_theta_full 0.997
_diffrn_measured_fraction_theta_max 0.997
_diffrn_measurement_device_type 'Bruker SMART X2S'
_diffrn_radiation_type MoK\a
_diffrn_radiation_wavelength 0.71073
_diffrn_reflns_av_R_equivalents 0.0584
_diffrn_reflns_av_unetI/netI 0.0574
_diffrn_reflns_Laue_measured_fraction_full 0.997
_diffrn_reflns_Laue_measured_fraction_max 0.997
_diffrn_reflns_limit_h_max 11
_diffrn_reflns_limit_h_min -11
_diffrn_reflns_limit_k_max 17
_diffrn_reflns_limit_k_min -16
_diffrn_reflns_limit_l_max 20
_diffrn_reflns_limit_l_min -18
_diffrn_reflns_number 16281
_diffrn_reflns_point_group_measured_fraction_full 0.997
_diffrn_reflns_point_group_measured_fraction_max 0.997
_diffrn_reflns_theta_full 24.669
_diffrn_reflns_theta_max 24.669
_diffrn_reflns_theta_min 1.829
_exptl_absorpt_coefficient_mu 1.132
_exptl_absorpt_correction_type multi-scan
_exptl_absorpt_process_details 'SADABS V2008/1 (Bruker AXS)'
_exptl_crystal_colour 'clear dark blue'
_exptl_crystal_colour_lustre clear
_exptl_crystal_colour_modifier dark
_exptl_crystal_colour_primary blue
_exptl_crystal_density_diffrn 1.576
_exptl_crystal_description block
_exptl_crystal_F_000 1196
_exptl_crystal_size_max 0.29
_exptl_crystal_size_mid 0.25
_exptl_crystal_size_min 0.22
_exptl_transmission_factor_max 0
_exptl_transmission_factor_min 0
_refine_diff_density_max 0.344
_refine_diff_density_min -0.350
_refine_diff_density_rms 0.053
_refine_ls_extinction_method none
_refine_ls_goodness_of_fit_ref 0.983
_refine_ls_hydrogen_treatment constr
_refine_ls_matrix_type full
_refine_ls_number_parameters 343
_refine_ls_number_reflns 4197
_refine_ls_number_restraints 0
_refine_ls_restrained_S_all 0.983
_refine_ls_R_factor_all 0.0769
_refine_ls_R_factor_gt 0.0410
_refine_ls_shift/su_max 0.000
_refine_ls_shift/su_mean 0.000
_refine_ls_structure_factor_coef Fsqd
_refine_ls_weighting_details 'w=1/[\s^2^(Fo^2^)+(0.0418P)^2^] where P=(Fo^2^+2Fc^2^)/3'
_refine_ls_weighting_scheme calc
_refine_ls_wR_factor_gt 0.0827
_refine_ls_wR_factor_ref 0.0949
_reflns_Friedel_coverage 0.000
_reflns_number_gt 2761
_reflns_number_total 4197
_reflns_threshold_expression 'I > 2\s(I)'
_cod_data_source_file d1nj02696h2.cif
_cod_data_source_block 851chemvinayakkamat_0m
_cod_depositor_comments 'Adding full bibliography for 7060884--7060885.cif.'
_cod_database_code 7060885
_shelx_shelxl_version_number 2018/3
_shelx_space_group_comment
;
The symmetry employed for this shelxl refinement is uniquely defined
by the following loop, which should always be used as a source of
symmetry information in preference to the above space-group names.
They are only intended as comments.
;
_shelx_estimated_absorpt_t_max 0.789
_shelx_estimated_absorpt_t_min 0.735
_olex2_refinement_description
;
1. Fixed Uiso
 At 1.2 times of:
  All C(H) groups
2.a Aromatic/amide H refined with riding coordinates:
 C17(H17), C3(H3), C13(H13), C10(H10), C15(H15), C5(H5), C1(H1), C8(H8),
 C9(H9), C14(H14), C6(H6), C2(H2), C20(H20), C26(H26), C22(H22), C24(H24),
 C21(H21), C25(H25)
;
_olex2_submission_special_instructions 'No special instructions were received'

loop_
_space_group_symop_operation_xyz
'x, y, z'
'-x, y+1/2, -z+1/2'
'-x, -y, -z'
'x, -y-1/2, z-1/2'

loop_
_atom_site_label
_atom_site_type_symbol
_atom_site_fract_x
_atom_site_fract_y
_atom_site_fract_z
_atom_site_U_iso_or_equiv
_atom_site_adp_type
_atom_site_occupancy
_atom_site_site_symmetry_order
_atom_site_calc_flag
_atom_site_refinement_flags_posn
_atom_site_refinement_flags_adp
_atom_site_refinement_flags_occupancy
_atom_site_disorder_assembly
_atom_site_disorder_group
Cu1 Cu 0.79654(4) 0.36940(3) 0.16034(2) 0.04802(16) Uani 1 1 d . . . . .
Cl1 Cl 0.75402(8) 0.52453(6) 0.21031(5) 0.0499(2) Uani 1 1 d . . . . .
Cl2 Cl 1.00528(9) 0.36486(9) 0.11488(5) 0.0815(4) Uani 1 1 d . . . . .
O1 O 0.6071(2) 0.30907(18) 0.41297(15) 0.0609(7) Uani 1 1 d . . . . .
N4 N 0.8193(3) 0.34898(19) 0.46468(15) 0.0447(7) Uani 1 1 d . . . . .
N3 N 0.8725(3) 0.3157(2) 0.26208(15) 0.0456(7) Uani 1 1 d . . . . .
N1 N 0.6036(3) 0.31444(19) 0.17265(16) 0.0462(7) Uani 1 1 d . . . . .
O2 O 1.0332(3) 0.3817(2) 0.51723(14) 0.0715(8) Uani 1 1 d . . . . .
N2 N 0.7060(3) 0.3941(2) 0.05452(15) 0.0465(7) Uani 1 1 d . . . . .
C12 C 0.5735(3) 0.3679(2) 0.04364(19) 0.0432(8) Uani 1 1 d . . . . .
C16 C 0.8730(3) 0.3101(2) 0.39814(18) 0.0425(8) Uani 1 1 d . . . . .
C17 C 0.8362(3) 0.3504(2) 0.32820(18) 0.0447(9) Uani 1 1 d . . . . .
H17 H 0.783914 0.404100 0.326708 0.054 Uiso 1 1 calc R . . . .
C11 C 0.5175(3) 0.3266(2) 0.1081(2) 0.0433(9) Uani 1 1 d . . . . .
C4 C 0.4927(4) 0.3790(2) -0.0257(2) 0.0492(9) Uani 1 1 d . . . . .
C19 C 0.6197(4) 0.3897(2) 0.5312(2) 0.0511(10) Uani 1 1 d . . . . .
C18 C 0.6767(4) 0.3461(2) 0.4655(2) 0.0483(9) Uani 1 1 d . . . . .
C29 C 0.7078(4) 0.4288(2) 0.59023(19) 0.0537(10) Uani 1 1 d . . . . .
C28 C 0.9122(4) 0.3853(2) 0.5232(2) 0.0513(9) Uani 1 1 d . . . . .
C7 C 0.3803(3) 0.3008(2) 0.1021(2) 0.0498(9) Uani 1 1 d . . . . .
C3 C 0.5553(4) 0.4203(3) -0.0863(2) 0.0559(10) Uani 1 1 d . . . . .
H3 H 0.506492 0.428714 -0.133781 0.067 Uiso 1 1 calc R . . . .
C13 C 0.9515(4) 0.2397(3) 0.2668(2) 0.0567(10) Uani 1 1 d . . . . .
H13 H 0.979142 0.214947 0.221785 0.068 Uiso 1 1 calc R . . . .
C10 C 0.5512(4) 0.2765(3) 0.2324(2) 0.0570(10) Uani 1 1 d . . . . .
H10 H 0.608724 0.266808 0.276829 0.068 Uiso 1 1 calc R . . . .
C15 C 0.9519(3) 0.2321(3) 0.4023(2) 0.0543(10) Uani 1 1 d . . . . .
H15 H 0.976900 0.203496 0.449039 0.065 Uiso 1 1 calc R . . . .
C27 C 0.8500(4) 0.4267(2) 0.5892(2) 0.0552(10) Uani 1 1 d . . . . .
C5 C 0.3547(4) 0.3491(3) -0.0309(2) 0.0587(10) Uani 1 1 d . . . . .
H5 H 0.300386 0.355921 -0.076847 0.070 Uiso 1 1 calc R . . . .
C1 C 0.7599(4) 0.4341(3) -0.0044(2) 0.0549(10) Uani 1 1 d . . . . .
H1 H 0.850275 0.453730 0.002260 0.066 Uiso 1 1 calc R . . . .
C8 C 0.3304(4) 0.2615(3) 0.1674(2) 0.0594(11) Uani 1 1 d . . . . .
H8 H 0.239691 0.243086 0.166145 0.071 Uiso 1 1 calc R . . . .
C9 C 0.4151(4) 0.2506(3) 0.2322(2) 0.0619(11) Uani 1 1 d . . . . .
H9 H 0.382550 0.225981 0.276120 0.074 Uiso 1 1 calc R . . . .
C14 C 0.9932(4) 0.1971(3) 0.3345(2) 0.0622(11) Uani 1 1 d . . . . .
H14 H 1.048786 0.145026 0.335039 0.075 Uiso 1 1 calc R . . . .
C6 C 0.3014(4) 0.3112(3) 0.0298(2) 0.0608(11) Uani 1 1 d . . . . .
H6 H 0.211094 0.291323 0.024729 0.073 Uiso 1 1 calc R . . . .
C2 C 0.6870(4) 0.4477(3) -0.0748(2) 0.0600(11) Uani 1 1 d . . . . .
H2 H 0.728598 0.475793 -0.114374 0.072 Uiso 1 1 calc R . . . .
C23 C 0.6505(5) 0.4721(3) 0.6530(2) 0.0701(13) Uani 1 1 d . . . . .
C20 C 0.4798(4) 0.3942(3) 0.5328(2) 0.0659(12) Uani 1 1 d . . . . .
H20 H 0.422605 0.369746 0.492569 0.079 Uiso 1 1 calc R . . . .
C26 C 0.9340(5) 0.4638(3) 0.6482(2) 0.0719(12) Uani 1 1 d . . . . .
H26 H 1.028257 0.461203 0.647264 0.086 Uiso 1 1 calc R . . . .
C22 C 0.5082(6) 0.4738(3) 0.6527(3) 0.0834(15) Uani 1 1 d . . . . .
H22 H 0.469802 0.501965 0.693351 0.100 Uiso 1 1 calc R . . . .
C24 C 0.7412(7) 0.5105(3) 0.7117(3) 0.0907(17) Uani 1 1 d . . . . .
H24 H 0.706087 0.540067 0.752710 0.109 Uiso 1 1 calc R . . . .
C21 C 0.4240(5) 0.4358(3) 0.5954(3) 0.0818(15) Uani 1 1 d . . . . .
H21 H 0.329977 0.437224 0.597532 0.098 Uiso 1 1 calc R . . . .
C25 C 0.8769(6) 0.5053(3) 0.7097(2) 0.0871(15) Uani 1 1 d . . . . .
H25 H 0.933970 0.529774 0.749934 0.105 Uiso 1 1 calc R . . . .

loop_
_atom_site_aniso_label
_atom_site_aniso_U_11
_atom_site_aniso_U_22
_atom_site_aniso_U_33
_atom_site_aniso_U_23
_atom_site_aniso_U_13
_atom_site_aniso_U_12
Cu1 0.0455(2) 0.0636(3) 0.0355(3) -0.0025(2) 0.00648(19) 0.0084(2)
Cl1 0.0552(5) 0.0504(6) 0.0449(5) 0.0053(4) 0.0086(4) 0.0046(4)
Cl2 0.0486(5) 0.1536(12) 0.0435(6) -0.0006(6) 0.0113(5) 0.0261(6)
O1 0.0613(16) 0.0653(19) 0.0567(17) -0.0026(14) 0.0094(14) -0.0091(14)
N4 0.0548(18) 0.0431(19) 0.0366(17) 0.0012(13) 0.0068(14) 0.0038(14)
N3 0.0452(16) 0.055(2) 0.0371(16) -0.0070(14) 0.0057(13) 0.0119(15)
N1 0.0517(17) 0.0464(19) 0.0408(18) -0.0029(15) 0.0062(15) 0.0031(14)
O2 0.0637(17) 0.092(2) 0.0572(18) -0.0107(15) -0.0011(15) -0.0003(16)
N2 0.0467(17) 0.055(2) 0.0387(17) -0.0022(14) 0.0066(14) 0.0075(15)
C12 0.045(2) 0.044(2) 0.041(2) -0.0063(17) 0.0044(17) 0.0093(17)
C16 0.0457(19) 0.042(2) 0.039(2) -0.0018(17) 0.0018(16) 0.0040(17)
C17 0.0469(19) 0.045(2) 0.042(2) 0.0004(17) 0.0066(17) 0.0087(17)
C11 0.047(2) 0.038(2) 0.045(2) -0.0053(16) 0.0061(18) 0.0075(17)
C4 0.053(2) 0.049(2) 0.045(2) -0.0075(18) 0.0019(18) 0.0126(18)
C19 0.071(3) 0.038(2) 0.048(2) 0.0117(18) 0.022(2) 0.0049(19)
C18 0.062(2) 0.038(2) 0.045(2) 0.0116(18) 0.006(2) -0.0006(19)
C29 0.090(3) 0.040(2) 0.033(2) 0.0097(17) 0.017(2) 0.003(2)
C28 0.067(3) 0.049(3) 0.038(2) 0.0077(17) 0.003(2) 0.001(2)
C7 0.050(2) 0.044(2) 0.056(2) -0.0003(19) 0.0066(19) 0.0103(18)
C3 0.064(3) 0.065(3) 0.038(2) 0.0013(19) 0.0010(19) 0.016(2)
C13 0.059(2) 0.064(3) 0.048(2) -0.011(2) 0.0067(19) 0.016(2)
C10 0.067(3) 0.061(3) 0.043(2) 0.0009(19) 0.004(2) -0.001(2)
C15 0.060(2) 0.054(3) 0.048(2) 0.0051(19) -0.0033(19) 0.011(2)
C27 0.084(3) 0.044(2) 0.039(2) 0.0076(18) 0.010(2) -0.001(2)
C5 0.054(2) 0.065(3) 0.055(3) -0.003(2) -0.007(2) 0.013(2)
C1 0.050(2) 0.066(3) 0.050(2) 0.003(2) 0.0096(19) 0.0025(19)
C8 0.049(2) 0.057(3) 0.074(3) -0.005(2) 0.012(2) 0.0015(19)
C9 0.067(3) 0.061(3) 0.060(3) 0.006(2) 0.018(2) -0.005(2)
C14 0.066(2) 0.057(3) 0.062(3) -0.002(2) -0.003(2) 0.027(2)
C6 0.045(2) 0.065(3) 0.072(3) -0.003(2) 0.002(2) 0.006(2)
C2 0.066(3) 0.073(3) 0.043(2) 0.009(2) 0.013(2) 0.013(2)
C23 0.116(4) 0.050(3) 0.049(3) 0.014(2) 0.032(3) 0.017(3)
C20 0.079(3) 0.050(3) 0.073(3) 0.023(2) 0.029(2) 0.002(2)
C26 0.103(3) 0.071(3) 0.039(2) -0.003(2) -0.005(2) -0.006(3)
C22 0.132(5) 0.055(3) 0.071(3) 0.015(3) 0.053(3) 0.023(3)
C24 0.163(5) 0.069(3) 0.043(3) -0.001(2) 0.027(4) 0.020(4)
C21 0.095(3) 0.060(3) 0.100(4) 0.027(3) 0.059(3) 0.019(3)
C25 0.144(5) 0.073(3) 0.043(3) -0.008(2) -0.001(3) -0.001(3)

loop_
_atom_type_symbol
_atom_type_description
_atom_type_scat_dispersion_real
_atom_type_scat_dispersion_imag
_atom_type_scat_source
C C 0.0033 0.0016 'International Tables Vol C Tables 4.2.6.8 and 6.1.1.4'
H H 0.0000 0.0000 'International Tables Vol C Tables 4.2.6.8 and 6.1.1.4'
Cl Cl 0.1484 0.1585 'International Tables Vol C Tables 4.2.6.8 and 6.1.1.4'
Cu Cu 0.3201 1.2651 'International Tables Vol C Tables 4.2.6.8 and 6.1.1.4'
N N 0.0061 0.0033 'International Tables Vol C Tables 4.2.6.8 and 6.1.1.4'
O O 0.0106 0.0060 'International Tables Vol C Tables 4.2.6.8 and 6.1.1.4'

loop_
_geom_angle_atom_site_label_1
_geom_angle_atom_site_label_2
_geom_angle_atom_site_label_3
_geom_angle
_geom_angle_site_symmetry_1
_geom_angle_site_symmetry_3
_geom_angle_publ_flag
Cl2 Cu1 Cl1 109.89(4) . . ?
N3 Cu1 Cl1 95.62(8) . . ?
N3 Cu1 Cl2 91.43(8) . . ?
N3 Cu1 N1 91.65(11) . . ?
N1 Cu1 Cl1 97.16(8) . . ?
N1 Cu1 Cl2 152.33(8) . . ?
N2 Cu1 Cl1 95.20(8) . . ?
N2 Cu1 Cl2 91.17(8) . . ?
N2 Cu1 N3 167.28(11) . . ?
N2 Cu1 N1 80.37(11) . . ?
C18 N4 C16 116.0(3) . . ?
C18 N4 C28 125.7(3) . . ?
C28 N4 C16 118.2(3) . . ?
C17 N3 Cu1 120.7(2) . . ?
C17 N3 C13 116.8(3) . . ?
C13 N3 Cu1 122.2(2) . . ?
C11 N1 Cu1 111.6(2) . . ?
C10 N1 Cu1 131.4(3) . . ?
C10 N1 C11 116.8(3) . . ?
C12 N2 Cu1 114.8(2) . . ?
C1 N2 Cu1 127.9(2) . . ?
C1 N2 C12 117.3(3) . . ?
N2 C12 C11 116.2(3) . . ?
N2 C12 C4 123.6(3) . . ?
C4 C12 C11 120.2(3) . . ?
C17 C16 N4 118.0(3) . . ?
C15 C16 N4 121.9(3) . . ?
C15 C16 C17 120.0(3) . . ?
N3 C17 C16 122.8(3) . . ?
N3 C17 H17 118.6 . . ?
C16 C17 H17 118.6 . . ?
N1 C11 C12 117.0(3) . . ?
N1 C11 C7 123.5(3) . . ?
C7 C11 C12 119.5(3) . . ?
C12 C4 C3 116.8(3) . . ?
C12 C4 C5 118.9(3) . . ?
C3 C4 C5 124.3(4) . . ?
C29 C19 C18 119.7(3) . . ?
C20 C19 C18 119.3(4) . . ?
C20 C19 C29 121.0(3) . . ?
O1 C18 N4 119.7(3) . . ?
O1 C18 C19 123.5(3) . . ?
N4 C18 C19 116.7(3) . . ?
C19 C29 C23 118.9(4) . . ?
C27 C29 C19 122.0(3) . . ?
C27 C29 C23 119.1(4) . . ?
N4 C28 C27 115.5(3) . . ?
O2 C28 N4 120.0(3) . . ?
O2 C28 C27 124.5(4) . . ?
C11 C7 C8 117.0(4) . . ?
C11 C7 C6 118.8(3) . . ?
C8 C7 C6 124.1(3) . . ?
C4 C3 H3 120.3 . . ?
C2 C3 C4 119.5(3) . . ?
C2 C3 H3 120.3 . . ?
N3 C13 H13 118.3 . . ?
N3 C13 C14 123.3(3) . . ?
C14 C13 H13 118.3 . . ?
N1 C10 H10 118.2 . . ?
N1 C10 C9 123.6(4) . . ?
C9 C10 H10 118.2 . . ?
C16 C15 H15 121.1 . . ?
C16 C15 C14 117.7(3) . . ?
C14 C15 H15 121.1 . . ?
C29 C27 C28 120.2(4) . . ?
C26 C27 C29 121.0(4) . . ?
C26 C27 C28 118.8(4) . . ?
C4 C5 H5 119.5 . . ?
C6 C5 C4 120.9(4) . . ?
C6 C5 H5 119.5 . . ?
N2 C1 H1 118.7 . . ?
N2 C1 C2 122.7(3) . . ?
C2 C1 H1 118.7 . . ?
C7 C8 H8 120.1 . . ?
C9 C8 C7 119.7(3) . . ?
C9 C8 H8 120.1 . . ?
C10 C9 H9 120.4 . . ?
C8 C9 C10 119.2(4) . . ?
C8 C9 H9 120.4 . . ?
C13 C14 C15 119.4(3) . . ?
C13 C14 H14 120.3 . . ?
C15 C14 H14 120.3 . . ?
C7 C6 H6 119.2 . . ?
C5 C6 C7 121.5(4) . . ?
C5 C6 H6 119.2 . . ?
C3 C2 C1 120.2(4) . . ?
C3 C2 H2 119.9 . . ?
C1 C2 H2 119.9 . . ?
C22 C23 C29 118.1(5) . . ?
C22 C23 C24 124.1(4) . . ?
C24 C23 C29 117.7(4) . . ?
C19 C20 H20 120.1 . . ?
C19 C20 C21 119.8(4) . . ?
C21 C20 H20 120.1 . . ?
C27 C26 H26 120.2 . . ?
C27 C26 C25 119.5(4) . . ?
C25 C26 H26 120.2 . . ?
C23 C22 H22 118.8 . . ?
C21 C22 C23 122.5(4) . . ?
C21 C22 H22 118.8 . . ?
C23 C24 H24 119.2 . . ?
C25 C24 C23 121.6(4) . . ?
C25 C24 H24 119.2 . . ?
C20 C21 H21 120.2 . . ?
C22 C21 C20 119.7(4) . . ?
C22 C21 H21 120.2 . . ?
C26 C25 H25 119.4 . . ?
C24 C25 C26 121.1(5) . . ?
C24 C25 H25 119.4 . . ?

loop_
_geom_bond_atom_site_label_1
_geom_bond_atom_site_label_2
_geom_bond_distance
_geom_bond_site_symmetry_2
_geom_bond_publ_flag
Cu1 Cl1 2.4580(10) . ?
Cu1 Cl2 2.2711(9) . ?
Cu1 N3 2.023(3) . ?
Cu1 N1 2.087(3) . ?
Cu1 N2 2.014(3) . ?
O1 C18 1.220(4) . ?
N4 C16 1.438(4) . ?
N4 C18 1.406(4) . ?
N4 C28 1.411(4) . ?
N3 C17 1.341(4) . ?
N3 C13 1.344(4) . ?
N1 C11 1.361(4) . ?
N1 C10 1.327(4) . ?
O2 C28 1.205(4) . ?
N2 C12 1.354(4) . ?
N2 C1 1.335(4) . ?
C12 C11 1.432(4) . ?
C12 C4 1.399(4) . ?
C16 C17 1.375(4) . ?
C16 C15 1.367(4) . ?
C17 H17 0.9300 . ?
C11 C7 1.395(4) . ?
C4 C3 1.408(5) . ?
C4 C5 1.420(5) . ?
C19 C18 1.467(5) . ?
C19 C29 1.405(5) . ?
C19 C20 1.381(5) . ?
C29 C27 1.402(5) . ?
C29 C23 1.426(5) . ?
C28 C27 1.483(5) . ?
C7 C8 1.406(5) . ?
C7 C6 1.431(5) . ?
C3 H3 0.9300 . ?
C3 C2 1.352(5) . ?
C13 H13 0.9300 . ?
C13 C14 1.365(5) . ?
C10 H10 0.9300 . ?
C10 C9 1.391(5) . ?
C15 H15 0.9300 . ?
C15 C14 1.387(5) . ?
C27 C26 1.372(5) . ?
C5 H5 0.9300 . ?
C5 C6 1.345(5) . ?
C1 H1 0.9300 . ?
C1 C2 1.384(5) . ?
C8 H8 0.9300 . ?
C8 C9 1.354(5) . ?
C9 H9 0.9300 . ?
C14 H14 0.9300 . ?
C6 H6 0.9300 . ?
C2 H2 0.9300 . ?
C23 C22 1.400(6) . ?
C23 C24 1.412(6) . ?
C20 H20 0.9300 . ?
C20 C21 1.405(5) . ?
C26 H26 0.9300 . ?
C26 C25 1.395(5) . ?
C22 H22 0.9300 . ?
C22 C21 1.358(6) . ?
C24 H24 0.9300 . ?
C24 C25 1.341(6) . ?
C21 H21 0.9300 . ?
C25 H25 0.9300 . ?
